data_2202629
loop_
_publ_author_name
' Benjamin L. Rupert '
' Bryan E. F. Tiedemann '
' Sarah M. Vespremi '

_publ_section_title
(1<i>R</i>,7<i>R</i>)-4-[(1<i>R</i>,2<i>S</i>,5<i>R</i>)-2-Isopropyl-5-methylcyclohexoxy]-9,9-dimethyl-2,2,6,6-tetraphenyl-3,5,8,10-tetraoxa-4-phosphabicyclo[5.3.0]decane
_journal_issue 7
_journal_name_full 'Acta Crystallographica Section E'
_journal_page_first o934
_journal_page_last o935
_journal_paper_doi 10.1107/S1600536803012169
_journal_volume 59
_journal_year 2003
_chemical_formula_moiety 'C41 H47 O5 P '
_chemical_formula_sum 'C41 H47 O5 P'
_chemical_formula_weight 650.79
_space_group_IT_number 19
_symmetry_cell_setting orthorhombic
_symmetry_space_group_name_Hall 'P 2ac 2ab'
_symmetry_space_group_name_H-M 'P 21 21 21'
_cell_angle_alpha 90
_cell_angle_beta 90
_cell_angle_gamma 90
_cell_formula_units_Z 4
_cell_length_a 17.8840(10)
_cell_length_b 8.9233(6)
_cell_length_c 22.395(2)
_cell_measurement_reflns_used 4403
_cell_measurement_temperature 133.2
_cell_measurement_theta_max 22.4
_cell_measurement_theta_min 2.3
_cell_volume 3573.9(4)
_computing_cell_refinement 'SAINT (Bruker, 2002)'
_computing_data_collection 'SMART (Bruker, 1999)'
_computing_data_reduction SAINT
_computing_molecular_graphics 'please provide'
_computing_publication_material teXsan
_computing_structure_refinement 'teXsan (Molecular Structure Corporation, 1985, 1992)'
_computing_structure_solution 'SIR92 (Altomare, 1993)'
_diffrn_ambient_temperature 133.2
_diffrn_measured_fraction_theta_full 1.0
_diffrn_measured_fraction_theta_max .975
_diffrn_measurement_device_type 'SMART 1K CCD'
_diffrn_measurement_method \w-scan
_diffrn_radiation_monochromator graphite
_diffrn_radiation_source 'X-ray tube'
_diffrn_radiation_type MoK\a
_diffrn_radiation_wavelength 0.7107
_diffrn_reflns_av_R_equivalents 0.0685
_diffrn_reflns_limit_h_max 20
_diffrn_reflns_limit_h_min -21
_diffrn_reflns_limit_k_max 10
_diffrn_reflns_limit_k_min -9
_diffrn_reflns_limit_l_max 26
_diffrn_reflns_limit_l_min -22
_diffrn_reflns_number 15797
_diffrn_reflns_theta_full 24.11
_diffrn_reflns_theta_max 24.71
_diffrn_standards_decay_% stable
_exptl_absorpt_coefficient_mu 0.120
_exptl_absorpt_correction_T_max 0.989
_exptl_absorpt_correction_T_min 0.967
_exptl_absorpt_correction_type multi-scan
_exptl_absorpt_process_details '(Blessing, 1995)'
_exptl_crystal_colour Colorless
_exptl_crystal_density_diffrn 1.209
_exptl_crystal_density_method 'not measured'
_exptl_crystal_description Column
_exptl_crystal_F_000 1392.00
_exptl_crystal_size_max 0.270
_exptl_crystal_size_mid 0.200
_exptl_crystal_size_min 0.090
_refine_diff_density_max 0.21
_refine_diff_density_min -0.32
_refine_ls_extinction_method none
_refine_ls_goodness_of_fit_ref 0.964
_refine_ls_hydrogen_treatment constr
_refine_ls_matrix_type full
_refine_ls_number_parameters 424
_refine_ls_number_reflns 3158
_refine_ls_number_restraints 0
_refine_ls_R_factor_all 0.0804
_refine_ls_R_factor_gt 0.0378
_refine_ls_shift/su_max 0.0010
_refine_ls_shift/su_mean 0.0000
_refine_ls_structure_factor_coef F
_refine_ls_weighting_details 'please provide expression for w'
_refine_ls_weighting_scheme sigma
_refine_ls_wR_factor_all 0.0487
_refine_ls_wR_factor_gt 0.0394
_refine_ls_wR_factor_ref 0.0394
_reflns_number_gt 3158
_reflns_number_total 5861
_reflns_threshold_expression I>3.00\s(I)
_cod_data_source_file fl6040.cif
_cod_data_source_block I
_cod_original_cell_volume 3574.0(4)
_cod_original_sg_symbol_H-M 'P 21 21 21 '
_cod_original_formula_sum 'C41 H47 O5 P '
_cod_database_code 2202629
_cod_database_fobs_code 2202629

loop_
_symmetry_equiv_pos_as_xyz
'  +x,  +y,  +z'
'1/2-x,  -y,1/2+z'
'1/2+x,1/2-y,  -z'
'  -x,1/2+y,1/2-z'

loop_
_atom_site_aniso_label
_atom_site_aniso_U_11
_atom_site_aniso_U_22
_atom_site_aniso_U_33
_atom_site_aniso_U_12
_atom_site_aniso_U_13
_atom_site_aniso_U_23
P(1) 0.0222(7) 0.0154(7) 0.0141(6) 0.0020(7) 0.0010(6) 0.0009(6)
O(1) 0.029(2) 0.024(2) 0.0090(10) 0.002(2) -0.0020(10) 0.0070(10)
O(2) 0.017(2) 0.018(2) 0.0120(10) 0.0010(10) 0.0000(10) 0.0030(10)
O(3) 0.025(2) 0.017(2) 0.014(2) 0.0040(10) 0.0050(10) 0.0000(10)
O(4) 0.038(2) 0.012(2) 0.011(2) 0.006(2) 0.0020(10) 0.0030(10)
O(5) 0.028(2) 0.020(2) 0.0110(10) 0.0070(10) 0.0030(10) 0.0020(10)
C(1) 0.025(3) 0.025(3) 0.015(2) -0.006(2) -0.005(2) 0.001(2)
C(2) 0.029(3) 0.032(3) 0.021(2) -0.004(3) -0.001(2) 0.004(2)
C(3) 0.030(3) 0.030(3) 0.017(2) -0.002(3) 0.000(2) 0.002(2)
C(4) 0.036(3) 0.041(3) 0.018(3) 0.001(3) 0.000(3) 0.007(2)
C(5) 0.042(3) 0.036(3) 0.017(2) -0.001(3) -0.002(2) 0.012(2)
C(6) 0.024(3) 0.029(3) 0.019(3) -0.002(2) -0.002(2) 0.004(2)
C(7) 0.053(4) 0.056(4) 0.021(3) 0.011(3) -0.002(3) -0.008(3)
C(8) 0.044(4) 0.022(3) 0.028(3) 0.002(3) -0.011(3) 0.003(2)
C(9) 0.095(5) 0.022(3) 0.049(3) 0.001(3) -0.013(4) 0.002(3)
C(10) 0.053(4) 0.038(3) 0.032(3) 0.016(3) -0.004(3) -0.009(2)
C(11) 0.021(3) 0.015(3) 0.011(2) 0.004(2) 0.007(2) 0.005(2)
C(12) 0.021(3) 0.017(3) 0.023(3) 0.003(2) 0.001(2) 0.000(2)
C(13) 0.029(3) 0.026(3) 0.026(3) 0.002(2) 0.006(3) -0.005(2)
C(14) 0.031(3) 0.038(3) 0.034(3) 0.002(3) 0.009(2) -0.013(3)
C(15) 0.033(3) 0.024(3) 0.039(3) 0.004(2) 0.002(3) -0.014(3)
C(16) 0.034(3) 0.024(3) 0.041(3) -0.002(2) 0.004(3) 0.001(2)
C(17) 0.028(3) 0.020(3) 0.027(2) 0.007(2) 0.008(2) -0.002(2)
C(18) 0.020(3) 0.029(3) 0.008(2) 0.005(3) 0.003(2) -0.003(2)
C(19) 0.027(3) 0.028(3) 0.026(2) 0.011(3) -0.003(3) 0.000(2)
C(20) 0.026(3) 0.039(4) 0.033(3) 0.014(3) -0.010(3) -0.006(2)
C(21) 0.033(3) 0.050(4) 0.031(3) 0.000(3) -0.009(3) -0.018(3)
C(22) 0.026(3) 0.038(3) 0.026(3) -0.005(3) 0.001(3) -0.016(2)
C(23) 0.026(3) 0.022(3) 0.015(2) 0.005(2) 0.006(2) 0.001(2)
C(24) 0.020(3) 0.014(3) 0.013(2) 0.001(2) 0.002(2) 0.001(2)
C(25) 0.017(2) 0.020(3) 0.015(2) 0.001(2) 0.006(2) 0.001(2)
C(26) 0.033(3) 0.018(2) 0.018(2) 0.003(3) 0.003(2) 0.000(2)
C(27) 0.044(3) 0.035(3) 0.024(3) 0.008(3) -0.009(2) -0.008(2)
C(28) 0.062(4) 0.025(3) 0.017(2) 0.004(3) 0.011(3) 0.000(2)
C(29) 0.015(3) 0.018(3) 0.015(2) -0.003(2) 0.000(2) 0.001(2)
C(30) 0.028(3) 0.006(2) 0.018(3) 0.001(2) 0.005(2) 0.003(2)
C(31) 0.029(3) 0.018(3) 0.021(2) 0.001(2) -0.008(2) 0.001(2)
C(32) 0.039(3) 0.013(3) 0.025(2) 0.003(3) -0.003(3) -0.006(2)
C(33) 0.034(3) 0.012(3) 0.032(3) 0.002(2) 0.004(3) -0.005(2)
C(34) 0.049(4) 0.020(3) 0.042(3) 0.015(3) -0.013(3) 0.001(3)
C(35) 0.035(3) 0.018(3) 0.029(3) 0.010(3) -0.010(2) -0.006(2)
C(36) 0.017(3) 0.011(2) 0.021(2) 0.008(2) 0.001(2) 0.001(2)
C(37) 0.026(3) 0.024(3) 0.012(2) 0.002(3) -0.001(2) 0.005(2)
C(38) 0.028(3) 0.021(3) 0.018(3) -0.001(3) -0.006(2) 0.005(2)
C(39) 0.019(3) 0.026(3) 0.030(3) 0.000(3) 0.003(2) -0.003(2)
C(40) 0.030(3) 0.029(3) 0.027(3) 0.000(3) 0.008(2) -0.008(3)
C(41) 0.025(3) 0.031(3) 0.017(2) -0.006(3) 0.003(2) -0.005(2)

loop_
_atom_site_label
_atom_site_fract_x
_atom_site_fract_y
_atom_site_fract_z
_atom_site_U_iso_or_equiv
_atom_site_thermal_displace_type
_atom_site_calc_flag
_atom_site_calc_attached_atom
_atom_site_occupancy
P(1) 0.10922(6) 0.21570(10) 1.01543(5) 0.0188 Uani ? ? 1.000
O(1) 0.0815(2) 0.1010(3) 1.06630(10) 0.0200 Uani ? ? 1.000
O(2) 0.02840(10) 0.2191(3) 0.98180(10) 0.0174 Uani ? ? 1.000
O(3) 0.1526(2) 0.0885(3) 0.97420(10) 0.0191 Uani ? ? 1.000
O(4) 0.0662(2) 0.3920(3) 0.83620(10) 0.0212 Uani ? ? 1.000
O(5) 0.1294(2) 0.1764(3) 0.81530(10) 0.0165 Uani ? ? 1.000
C(1) 0.1229(2) 0.0993(5) 1.1230(2) 0.0222 Uani ? ? 1.000
C(2) 0.0861(3) 0.2122(6) 1.1649(2) 0.0279 Uani ? ? 1.000
C(3) 0.1189(2) 0.2075(6) 1.2281(2) 0.0294 Uani ? ? 1.000
C(4) 0.1150(3) 0.0470(5) 1.2521(2) 0.0289 Uani ? ? 1.000
C(5) 0.1534(3) -0.0649(5) 1.2096(2) 0.0333 Uani ? ? 1.000
C(6) 0.1201(3) -0.0611(5) 1.1464(2) 0.0250 Uani ? ? 1.000
C(7) 0.0806(3) 0.3172(6) 1.2691(2) 0.0397 Uani ? ? 1.000
C(8) 0.1559(3) -0.1768(5) 1.1042(2) 0.0338 Uani ? ? 1.000
C(9) 0.1370(3) -0.3383(6) 1.1222(2) 0.0535 Uani ? ? 1.000
C(10) 0.2395(3) -0.1583(6) 1.0965(2) 0.0396 Uani ? ? 1.000
C(11) 0.0141(2) 0.3283(4) 0.9346(2) 0.0188 Uani ? ? 1.000
C(12) 0.0027(2) 0.4834(5) 0.9636(2) 0.0215 Uani ? ? 1.000
C(13) -0.0421(3) 0.4938(5) 1.0149(2) 0.0310 Uani ? ? 1.000
C(14) -0.0538(3) 0.6310(6) 1.0419(2) 0.0329 Uani ? ? 1.000
C(15) -0.0211(3) 0.7602(5) 1.0188(2) 0.0315 Uani ? ? 1.000
C(16) 0.0235(3) 0.7497(5) 0.9689(2) 0.0343 Uani ? ? 1.000
C(17) 0.0351(3) 0.6118(5) 0.9409(2) 0.0219 Uani ? ? 1.000
C(18) -0.0576(2) 0.2759(5) 0.9045(2) 0.0186 Uani ? ? 1.000
C(19) -0.0989(3) 0.3727(5) 0.8693(2) 0.0351 Uani ? ? 1.000
C(20) -0.1641(3) 0.3242(6) 0.8407(2) 0.0322 Uani ? ? 1.000
C(21) -0.1874(3) 0.1792(6) 0.8483(2) 0.0388 Uani ? ? 1.000
C(22) -0.1483(3) 0.0817(6) 0.8831(2) 0.0335 Uani ? ? 1.000
C(23) -0.0827(3) 0.1281(5) 0.9105(2) 0.0197 Uani ? ? 1.000
C(24) 0.0820(2) 0.3231(4) 0.8926(2) 0.0134 Uani ? ? 1.000
C(25) 0.1084(2) 0.1629(4) 0.8774(2) 0.0180 Uani ? ? 1.000
C(26) 0.0845(3) 0.2900(5) 0.7883(2) 0.0215 Uani ? ? 1.000
C(27) 0.0144(3) 0.2237(6) 0.7618(2) 0.0350 Uani ? ? 1.000
C(28) 0.1330(3) 0.3708(5) 0.7435(2) 0.0326 Uani ? ? 1.000
C(29) 0.1760(2) 0.1048(5) 0.9118(2) 0.0172 Uani ? ? 1.000
C(30) 0.1946(2) -0.0586(5) 0.8944(2) 0.0201 Uani ? ? 1.000
C(31) 0.1648(3) -0.1310(5) 0.8449(2) 0.0260 Uani ? ? 1.000
C(32) 0.1844(3) -0.2791(5) 0.8323(2) 0.0257 Uani ? ? 1.000
C(33) 0.2329(3) -0.3540(5) 0.8676(2) 0.0274 Uani ? ? 1.000
C(34) 0.2635(3) -0.2828(5) 0.9171(2) 0.0339 Uani ? ? 1.000
C(35) 0.2454(3) -0.1352(5) 0.9293(2) 0.0224 Uani ? ? 1.000
C(36) 0.2461(2) 0.1998(5) 0.9068(2) 0.0187 Uani ? ? 1.000
C(37) 0.2764(3) 0.2799(5) 0.9548(2) 0.0222 Uani ? ? 1.000
C(38) 0.3421(3) 0.3609(5) 0.9486(2) 0.0280 Uani ? ? 1.000
C(39) 0.3786(2) 0.3657(5) 0.8949(2) 0.0256 Uani ? ? 1.000
C(40) 0.3499(3) 0.2883(6) 0.8471(2) 0.0363 Uani ? ? 1.000
C(41) 0.2846(3) 0.2066(5) 0.8525(2) 0.0210 Uani ? ? 1.000
H(1) 0.1733 0.1275 1.1161 0.0266 Uiso ? ? 1.000
H(2) 0.0929 0.3099 1.1490 0.0335 Uiso ? ? 1.000
H(3) 0.0341 0.1905 1.1672 0.0335 Uiso ? ? 1.000
H(4) 0.1702 0.2350 1.2256 0.0353 Uiso ? ? 1.000
H(5) 0.1390 0.0432 1.2899 0.0346 Uiso ? ? 1.000
H(6) 0.0640 0.0193 1.2565 0.0346 Uiso ? ? 1.000
H(7) 0.2051 -0.0408 1.2072 0.0400 Uiso ? ? 1.000
H(8) 0.1478 -0.1632 1.2253 0.0400 Uiso ? ? 1.000
H(9) 0.0688 -0.0872 1.1500 0.0300 Uiso ? ? 1.000
H(10) 0.1024 0.3117 1.3077 0.0477 Uiso ? ? 1.000
H(11) 0.0862 0.4159 1.2537 0.0477 Uiso ? ? 1.000
H(12) 0.0289 0.2933 1.2716 0.0477 Uiso ? ? 1.000
H(13) 0.1342 -0.1612 1.0660 0.0405 Uiso ? ? 1.000
H(14) 0.0844 -0.3482 1.1267 0.0642 Uiso ? ? 1.000
H(15) 0.1541 -0.4052 1.0923 0.0642 Uiso ? ? 1.000
H(16) 0.1608 -0.3612 1.1591 0.0642 Uiso ? ? 1.000
H(17) 0.2639 -0.1807 1.1331 0.0475 Uiso ? ? 1.000
H(18) 0.2568 -0.2246 1.0663 0.0475 Uiso ? ? 1.000
H(19) 0.2503 -0.0579 1.0853 0.0475 Uiso ? ? 1.000
H(20) -0.0645 0.4063 1.0310 0.0371 Uiso ? ? 1.000
H(21) -0.0843 0.6371 1.0766 0.0395 Uiso ? ? 1.000
H(22) -0.0296 0.8546 1.0373 0.0377 Uiso ? ? 1.000
H(23) 0.0466 0.8372 0.9532 0.0412 Uiso ? ? 1.000
H(24) 0.0655 0.6064 0.9062 0.0262 Uiso ? ? 1.000
H(25) -0.0828 0.4734 0.8645 0.0421 Uiso ? ? 1.000
H(26) -0.1920 0.3910 0.8163 0.0387 Uiso ? ? 1.000
H(27) -0.2317 0.1461 0.8289 0.0465 Uiso ? ? 1.000
H(28) -0.1659 -0.0179 0.8885 0.0402 Uiso ? ? 1.000
H(29) -0.0546 0.0590 0.9336 0.0237 Uiso ? ? 1.000
H(30) 0.1222 0.3754 0.9109 0.0160 Uiso ? ? 1.000
H(31) 0.0680 0.0947 0.8814 0.0217 Uiso ? ? 1.000
H(32) -0.0148 0.3011 0.7443 0.0420 Uiso ? ? 1.000
H(33) 0.0274 0.1523 0.7322 0.0420 Uiso ? ? 1.000
H(34) -0.0137 0.1760 0.7924 0.0420 Uiso ? ? 1.000
H(35) 0.1749 0.4134 0.7633 0.0391 Uiso ? ? 1.000
H(36) 0.1498 0.3018 0.7141 0.0391 Uiso ? ? 1.000
H(37) 0.1048 0.4479 0.7249 0.0391 Uiso ? ? 1.000
H(38) 0.1309 -0.0795 0.8195 0.0312 Uiso ? ? 1.000
H(39) 0.1635 -0.3278 0.7985 0.0309 Uiso ? ? 1.000
H(40) 0.2460 -0.4546 0.8587 0.0329 Uiso ? ? 1.000
H(41) 0.2969 -0.3355 0.9425 0.0407 Uiso ? ? 1.000
H(42) 0.2682 -0.0860 0.9622 0.0268 Uiso ? ? 1.000
H(43) 0.2515 0.2788 0.9923 0.0266 Uiso ? ? 1.000
H(44) 0.3619 0.4136 0.9818 0.0337 Uiso ? ? 1.000
H(45) 0.4234 0.4219 0.8908 0.0308 Uiso ? ? 1.000
H(46) 0.3752 0.2910 0.8098 0.0436 Uiso ? ? 1.000
H(47) 0.2656 0.1544 0.8188 0.0252 Uiso ? ? 1.000

loop_
_atom_type_symbol
_atom_type_scat_dispersion_real
_atom_type_scat_dispersion_imag
_atom_type_scat_source
C 0.003 0.002 'International Tables'
H 0.000 0.000 'International Tables'
P 0.102 0.094 'International Tables'
O 0.011 0.006 'International Tables'

loop_
_geom_angle_atom_site_label_1
_geom_angle_atom_site_label_2
_geom_angle_atom_site_label_3
_geom_angle
_geom_angle_publ_flag
O1 P1 O2 93.80(10) y
O1 P1 O3 95.90(10) y
O2 P1 O3 99.80(10) y
P1 O1 C1 117.6(2) no
P1 O2 C11 120.2(2) no
P1 O3 C29 126.7(2) no
C24 O4 C26 109.9(3) no
C25 O5 C26 108.7(3) no
O1 C1 C2 107.9(3) no
O1 C1 C6 106.9(3) no
C2 C1 C6 113.2(4) no
C1 C2 C3 112.6(4) no
C2 C3 C4 109.4(4) no
C2 C3 C7 111.7(4) no
C4 C3 C7 111.9(4) no
C3 C4 C5 111.6(3) no
C4 C5 C6 112.5(4) no
C1 C6 C5 109.0(4) no
C1 C6 C8 113.8(4) no
C5 C6 C8 113.0(4) no
C6 C8 C9 112.1(4) no
C6 C8 C10 114.1(4) no
C9 C8 C10 110.5(4) no
O2 C11 C12 108.5(3) no
O2 C11 C18 105.3(3) no
O2 C11 C24 106.5(3) no
C12 C11 C18 110.4(3) no
C12 C11 C24 112.9(3) no
C18 C11 C24 112.8(3) no
C11 C12 C13 118.6(4) no
C11 C12 C17 122.3(4) no
C13 C12 C17 119.0(4) no
C12 C13 C14 120.3(4) no
C13 C14 C15 120.5(4) no
C14 C15 C16 119.2(4) no
C15 C16 C17 120.7(4) no
C12 C17 C16 120.3(4) no
C11 C18 C19 120.7(4) no
C11 C18 C23 121.1(4) no
C19 C18 C23 118.2(4) no
C18 C19 C20 120.9(4) no
C19 C20 C21 119.2(4) no
C20 C21 C22 121.3(5) no
C21 C22 C23 119.8(5) no
C18 C23 C22 120.7(4) no
O4 C24 C11 111.7(3) no
O4 C24 C25 105.2(3) no
C11 C24 C25 113.9(3) no
O5 C25 C24 102.4(3) no
O5 C25 C29 108.0(3) no
C24 C25 C29 116.5(3) no
O4 C26 O5 105.1(3) no
O4 C26 C27 110.5(3) no
O4 C26 C28 108.9(4) no
O5 C26 C27 110.8(4) no
O5 C26 C28 107.3(3) no
C27 C26 C28 113.8(4) no
O3 C29 C25 106.8(3) no
O3 C29 C30 102.1(3) no
O3 C29 C36 111.2(3) no
C25 C29 C30 111.3(3) no
C25 C29 C36 115.3(3) no
C30 C29 C36 109.3(3) no
C29 C30 C31 123.9(4) no
C29 C30 C35 117.8(4) no
C31 C30 C35 118.3(4) no
C30 C31 C32 120.4(4) no
C31 C32 C33 120.7(4) no
C32 C33 C34 119.6(4) no
C33 C34 C35 120.0(4) no
C30 C35 C34 120.9(4) no
C29 C36 C37 123.2(4) no
C29 C36 C41 119.7(4) no
C37 C36 C41 117.1(4) no
C36 C37 C38 121.0(4) no
C37 C38 C39 120.7(4) no
C38 C39 C40 119.3(4) no
C39 C40 C41 120.9(4) no
C36 C41 C40 121.0(4) no
O1 C1 H1 109.5826 no
C2 C1 H1 109.5495 no
C6 C1 H1 109.5850 no
C1 C2 H2 108.6889 no
C1 C2 H3 108.6207 no
C3 C2 H2 108.7278 no
C3 C2 H3 108.6727 no
H2 C2 H3 109.4488 no
C2 C3 H4 107.9314 no
C4 C3 H4 107.8991 no
C7 C3 H4 107.8977 no
C3 C4 H5 108.9645 no
C3 C4 H6 108.9246 no
C5 C4 H5 108.9563 no
C5 C4 H6 108.9428 no
H5 C4 H6 109.4236 no
C4 C5 H7 108.7485 no
C4 C5 H8 108.7578 no
C6 C5 H7 108.7043 no
C6 C5 H8 108.7014 no
H7 C5 H8 109.4434 no
C1 C6 H9 106.8490 no
C5 C6 H9 106.8895 no
C8 C6 H9 106.8677 no
C3 C7 H10 109.4685 no
C3 C7 H11 109.4666 no
C3 C7 H12 109.4863 no
H10 C7 H11 109.4433 no
H10 C7 H12 109.4700 no
H11 C7 H12 109.4925 no
C6 C8 H13 106.5704 no
C9 C8 H13 106.5347 no
C10 C8 H13 106.6199 no
C8 C9 H14 109.4866 no
C8 C9 H15 109.5146 no
C8 C9 H16 109.3866 no
H14 C9 H15 109.5712 no
H14 C9 H16 109.3807 no
H15 C9 H16 109.4875 no
C8 C10 H17 109.4334 no
C8 C10 H18 109.5083 no
C8 C10 H19 109.4677 no
H17 C10 H18 109.4831 no
H17 C10 H19 109.4112 no
H18 C10 H19 109.5235 no
C12 C13 H20 119.9040 no
C14 C13 H20 119.8244 no
C13 C14 H21 119.7610 no
C15 C14 H21 119.7486 no
C14 C15 H22 120.3950 no
C16 C15 H22 120.4159 no
C15 C16 H23 119.6595 no
C17 C16 H23 119.6108 no
C12 C17 H24 119.8654 no
C16 C17 H24 119.8502 no
C18 C19 H25 119.5520 no
C20 C19 H25 119.5782 no
C19 C20 H26 120.4036 no
C21 C20 H26 120.3793 no
C20 C21 H27 119.3628 no
C22 C21 H27 119.3456 no
C21 C22 H28 120.1010 no
C23 C22 H28 120.1357 no
C18 C23 H29 119.6340 no
C22 C23 H29 119.6965 no
O4 C24 H30 108.5849 no
C11 C24 H30 108.6218 no
C25 C24 H30 108.5869 no
O5 C25 H31 109.8682 no
C24 C25 H31 109.8495 no
C29 C25 H31 109.8573 no
C26 C27 H32 109.4821 no
C26 C27 H33 109.5169 no
C26 C27 H34 109.4585 no
H32 C27 H33 109.4961 no
H32 C27 H34 109.4120 no
H33 C27 H34 109.4616 no
C26 C28 H35 109.4624 no
C26 C28 H36 109.4713 no
C26 C28 H37 109.5012 no
H35 C28 H36 109.4233 no
H35 C28 H37 109.4654 no
H36 C28 H37 109.5037 no
C30 C31 H38 119.8525 no
C32 C31 H38 119.7821 no
C31 C32 H39 119.6895 no
C33 C32 H39 119.6317 no
C32 C33 H40 120.2003 no
C34 C33 H40 120.1704 no
C33 C34 H41 120.0022 no
C35 C34 H41 119.9564 no
C30 C35 H42 119.5506 no
C34 C35 H42 119.5260 no
C36 C37 H43 119.4778 no
C38 C37 H43 119.4748 no
C37 C38 H44 119.6782 no
C39 C38 H44 119.6533 no
C38 C39 H45 120.3142 no
C40 C39 H45 120.3375 no
C39 C40 H46 119.5714 no
C41 C40 H46 119.5663 no
C36 C41 H47 119.4996 no
C40 C41 H47 119.5309 no

loop_
_geom_bond_atom_site_label_1
_geom_bond_atom_site_label_2
_geom_bond_site_symmetry_1
_geom_bond_site_symmetry_2
_geom_bond_distance
_geom_bond_publ_flag
P1 O1 . . 1.610(3) y
P1 O2 . . 1.629(3) y
P1 O3 . . 1.656(3) y
O1 C1 . . 1.469(5) no
O2 C11 . . 1.460(4) no
O3 C29 . . 1.466(4) no
O4 C24 . . 1.434(4) no
O4 C26 . . 1.445(5) no
O5 C25 . . 1.447(4) no
O5 C26 . . 1.427(5) no
C1 C2 . . 1.526(6) no
C1 C6 . . 1.526(6) no
C2 C3 . . 1.532(5) no
C3 C4 . . 1.532(6) no
C3 C7 . . 1.507(6) no
C4 C5 . . 1.541(6) no
C5 C6 . . 1.536(5) no
C6 C8 . . 1.539(6) no
C8 C9 . . 1.535(7) no
C8 C10 . . 1.514(7) no
C11 C12 . . 1.543(5) no
C11 C18 . . 1.523(5) no
C11 C24 . . 1.536(5) no
C12 C13 . . 1.404(6) no
C12 C17 . . 1.380(6) no
C13 C14 . . 1.382(6) no
C14 C15 . . 1.392(6) no
C15 C16 . . 1.378(6) no
C16 C17 . . 1.395(6) no
C18 C19 . . 1.383(6) no
C18 C23 . . 1.400(6) no
C19 C20 . . 1.400(6) no
C20 C21 . . 1.370(7) no
C21 C22 . . 1.361(7) no
C22 C23 . . 1.388(6) no
C24 C25 . . 1.544(6) no
C25 C29 . . 1.524(5) no
C26 C27 . . 1.508(6) no
C26 C28 . . 1.508(6) no
C29 C30 . . 1.545(5) no
C29 C36 . . 1.518(5) no
C30 C31 . . 1.390(5) no
C30 C35 . . 1.380(6) no
C31 C32 . . 1.396(6) no
C32 C33 . . 1.351(6) no
C33 C34 . . 1.388(6) no
C34 C35 . . 1.384(6) no
C36 C37 . . 1.400(5) no
C36 C41 . . 1.400(5) no
C37 C38 . . 1.387(6) no
C38 C39 . . 1.368(5) no
C39 C40 . . 1.375(6) no
C40 C41 . . 1.381(6) no
C1 H1 . . 0.9500 no
C2 H2 . . 0.9500 no
C2 H3 . . 0.9500 no
C3 H4 . . 0.9500 no
C4 H5 . . 0.9500 no
C4 H6 . . 0.9500 no
C5 H7 . . 0.9500 no
C5 H8 . . 0.9500 no
C6 H9 . . 0.9500 no
C7 H10 . . 0.9500 no
C7 H11 . . 0.9500 no
C7 H12 . . 0.9500 no
C8 H13 . . 0.9500 no
C9 H14 . . 0.9500 no
C9 H15 . . 0.9500 no
C9 H16 . . 0.9500 no
C10 H17 . . 0.9500 no
C10 H18 . . 0.9500 no
C10 H19 . . 0.9500 no
C13 H20 . . 0.9500 no
C14 H21 . . 0.9500 no
C15 H22 . . 0.9500 no
C16 H23 . . 0.9500 no
C17 H24 . . 0.9500 no
C19 H25 . . 0.9500 no
C20 H26 . . 0.9500 no
C21 H27 . . 0.9500 no
C22 H28 . . 0.9500 no
C23 H29 . . 0.9500 no
C24 H30 . . 0.9500 no
C25 H31 . . 0.9500 no
C27 H32 . . 0.9500 no
C27 H33 . . 0.9500 no
C27 H34 . . 0.9500 no
C28 H35 . . 0.9500 no
C28 H36 . . 0.9500 no
C28 H37 . . 0.9500 no
C31 H38 . . 0.9500 no
C32 H39 . . 0.9500 no
C33 H40 . . 0.9500 no
C34 H41 . . 0.9500 no
C35 H42 . . 0.9500 no
C37 H43 . . 0.9500 no
C38 H44 . . 0.9500 no
C39 H45 . . 0.9500 no
C40 H46 . . 0.9500 no
C41 H47 . . 0.9500 no

loop_
_cod_related_entry_id
_cod_related_entry_database
_cod_related_entry_code
1 ChemSpider 21174877
